data_7708004
loop_
_publ_author_name
'Devonport, Jack'
'Spencer, John'
'Kostakis, George E.'

_publ_section_title
;
 Breaking the symmetry: <i>C</i><sub>1</sub>-salans with (N-H) backbones.
;
_journal_issue 35
_journal_name_full 'Dalton transactions (Cambridge, England : 2003)'
_journal_page_first 12069
_journal_page_last 12073
_journal_paper_doi 10.1039/d1dt01950c
_journal_volume 50
_journal_year 2021
_chemical_formula_moiety '6(C21 H23 Cu F3 N2 O3), 5(C H4 O)'
_chemical_formula_sum 'C131 H158 Cu6 F18 N12 O23'
_chemical_formula_weight 2991.92
_space_group_crystal_system triclinic
_space_group_IT_number 2
_space_group_name_Hall '-P 1'
_space_group_name_H-M_alt 'P -1'
_atom_sites_solution_hydrogens geom
_audit_creation_date 2021-05-13
_audit_creation_method
;
Olex2 1.3
(compiled 2020.11.12 svn.r5f609507 for OlexSys, GUI svn.r6272)
;
_audit_update_record
;
2021-05-26 deposited with the CCDC.	2021-07-28 downloaded from the CCDC.
;
_cell_angle_alpha 104.492(8)
_cell_angle_beta 103.593(6)
_cell_angle_gamma 102.304(8)
_cell_formula_units_Z 1
_cell_length_a 12.0183(9)
_cell_length_b 14.9866(16)
_cell_length_c 20.1854(14)
_cell_measurement_reflns_used 3074
_cell_measurement_temperature 100(2)
_cell_measurement_theta_max 70.0660
_cell_measurement_theta_min 4.2690
_cell_volume 3275.5(5)
_computing_molecular_graphics 'Olex2 1.3 (Dolomanov et al., 2009)'
_computing_publication_material 'Olex2 1.3 (Dolomanov et al., 2009)'
_computing_structure_refinement 'ShelXL (Sheldrick, 2015)'
_diffrn_ambient_temperature 100.0
_diffrn_measured_fraction_theta_full 0.976
_diffrn_measured_fraction_theta_max 0.949
_diffrn_measurement_device_type 'Xcalibur, Eos, Gemini ultra'
_diffrn_radiation_type CuK\a
_diffrn_radiation_wavelength 1.54184
_diffrn_reflns_av_R_equivalents 0.1030
_diffrn_reflns_av_unetI/netI 0.1332
_diffrn_reflns_Laue_measured_fraction_full 0.976
_diffrn_reflns_Laue_measured_fraction_max 0.949
_diffrn_reflns_limit_h_max 8
_diffrn_reflns_limit_h_min -14
_diffrn_reflns_limit_k_max 18
_diffrn_reflns_limit_k_min -16
_diffrn_reflns_limit_l_max 24
_diffrn_reflns_limit_l_min -22
_diffrn_reflns_number 18274
_diffrn_reflns_point_group_measured_fraction_full 0.976
_diffrn_reflns_point_group_measured_fraction_max 0.949
_diffrn_reflns_theta_full 67.684
_diffrn_reflns_theta_max 71.520
_diffrn_reflns_theta_min 4.534
_exptl_absorpt_coefficient_mu 1.915
_exptl_absorpt_correction_T_max 1.00000
_exptl_absorpt_correction_T_min 0.61570
_exptl_absorpt_correction_type multi-scan
_exptl_absorpt_process_details
;
CrysAlisPro 1.171.40.71a (Rigaku Oxford Diffraction, 2020)
Empirical absorption correction using spherical harmonics,
 implemented in SCALE3 ABSPACK scaling algorithm.
;
_exptl_crystal_colour brown
_exptl_crystal_colour_primary brown
_exptl_crystal_density_diffrn 1.517
_exptl_crystal_description needle
_exptl_crystal_F_000 1548
_exptl_crystal_size_max 0.14
_exptl_crystal_size_mid 0.1
_exptl_crystal_size_min 0.03
_refine_diff_density_max 0.954
_refine_diff_density_min -0.727
_refine_diff_density_rms 0.111
_refine_ls_extinction_method none
_refine_ls_goodness_of_fit_ref 1.089
_refine_ls_hydrogen_treatment constr
_refine_ls_matrix_type full
_refine_ls_number_parameters 871
_refine_ls_number_reflns 12116
_refine_ls_number_restraints 3
_refine_ls_restrained_S_all 1.090
_refine_ls_R_factor_all 0.1596
_refine_ls_R_factor_gt 0.0892
_refine_ls_shift/su_max 0.000
_refine_ls_shift/su_mean 0.000
_refine_ls_structure_factor_coef Fsqd
_refine_ls_weighting_details 'w=1/[\s^2^(Fo^2^)+(0.0662P)^2^+15.1640P] where P=(Fo^2^+2Fc^2^)/3'
_refine_ls_weighting_scheme calc
_refine_ls_wR_factor_gt 0.2133
_refine_ls_wR_factor_ref 0.2543
_reflns_Friedel_coverage 0.000
_reflns_number_gt 6867
_reflns_number_total 12116
_reflns_threshold_expression 'I > 2\s(I)'
_cod_data_source_file d1dt01950c2.cif
_cod_data_source_block jd447
_cod_depositor_comments 'Adding full bibliography for 7708002--7708009.cif.'
_cod_database_code 7708004
_shelxl_version_number 2014-1
_shelx_space_group_comment
;
The symmetry employed for this shelxl refinement is uniquely defined
by the following loop, which should always be used as a source of
symmetry information in preference to the above space-group names.
They are only intended as comments.
;
_shelx_estimated_absorpt_t_max 0.945
_shelx_estimated_absorpt_t_min 0.775
_olex2_refinement_description
;
1. Restrained distances
 O11-C94
 1.43 with sigma of 0.02
 C2-O12
 1.43 with sigma of 0.02
 O10-C91
 1.43 with sigma of 0.02
2. Others
 Fixed Sof: O12(0.5) H12A(0.5) C2(0.5) H2A(0.5) H2B(0.5) H2C(0.5)
3.a Ternary CH refined with riding coordinates:
 N1(H1), N2(H2), C12(H12), C17(H17), N3(H3), N4(H4), C41(H41), C46(H46),
 N5(H5), N6(H6A), C70(H70), C75(H75)
3.b Secondary CH2 refined with riding coordinates:
 C10(H10A,H10B), C13(H13A,H13B), C14(H14A,H14B), C15(H15A,H15B), C16(H16A,
 H16B), C19(H19A,H19B), C39(H39A,H39B), C42(H42A,H42B), C43(H43A,H43B),
 C44(H44A,H44B), C45(H45A,H45B), C48(H48A,H48B), C68(H68A,H68B), C71(H71A,H71B),
  C72(H72A,H72B), C73(H73A,H73B), C74(H74A,H74B), C77(H77A,H77B)
3.c Aromatic/amide H refined with riding coordinates:
 C6(H6), C7(H7), C9(H9), C22(H22), C23(H23), C24(H24), C25(H25), C34(H34),
 C36(H36), C37(H37), C51(H51), C52(H52), C53(H53), C54(H54), C63(H63), C65(H65),
  C66(H66), C80(H80), C81(H81), C82(H82), C83(H83)
3.d Idealised Me refined as rotating group:
 C91(H91A,H91B,H91C), C94(H94A,H94B,H94C), C2(H2A,H2B,H2C)
3.e Idealised tetrahedral OH refined as rotating group:
 O10(H10), O11(H11), O12(H12A)
;
_olex2_submission_special_instructions 'No special instructions were received'

loop_
_space_group_symop_operation_xyz
'x, y, z'
'-x, -y, -z'

loop_
_atom_site_label
_atom_site_type_symbol
_atom_site_fract_x
_atom_site_fract_y
_atom_site_fract_z
_atom_site_U_iso_or_equiv
_atom_site_adp_type
_atom_site_occupancy
_atom_site_site_symmetry_order
_atom_site_calc_flag
_atom_site_refinement_flags_posn
_atom_site_refinement_flags_adp
_atom_site_refinement_flags_occupancy
_atom_site_disorder_assembly
_atom_site_disorder_group
Cu1 Cu 0.02891(11) 0.62235(8) 0.05496(6) 0.0368(3) Uani 1 1 d . . . . .
F1 F -0.4504(8) 0.8641(6) -0.0963(5) 0.134(4) Uani 1 1 d . . . . .
F2 F -0.2796(9) 0.9604(5) -0.0768(5) 0.119(3) Uani 1 1 d . . . . .
F3 F -0.4097(6) 0.9179(5) -0.1783(4) 0.095(2) Uani 1 1 d . . . . .
O1 O -0.1248(5) 0.6456(4) 0.0441(3) 0.0395(13) Uani 1 1 d . . . . .
O2 O -0.0380(5) 0.5059(4) 0.0715(3) 0.0469(15) Uani 1 1 d . . . . .
O3 O -0.3229(6) 0.8140(5) -0.1507(4) 0.0612(18) Uani 1 1 d . . . . .
N1 N 0.0942(6) 0.7261(4) 0.0166(3) 0.0363(15) Uani 1 1 d . . . . .
H1 H 0.0808 0.6948 -0.0357 0.044 Uiso 1 1 calc R . . . .
N2 N 0.1988(6) 0.6324(4) 0.1028(3) 0.0360(15) Uani 1 1 d . . . . .
H2 H 0.2226 0.6754 0.1536 0.043 Uiso 1 1 calc R . . . .
C4 C -0.0994(7) 0.7631(5) -0.0178(4) 0.0382(19) Uani 1 1 d . . . . .
C5 C -0.1700(7) 0.6886(6) -0.0015(4) 0.0383(19) Uani 1 1 d . . . . .
C6 C -0.2937(8) 0.6596(6) -0.0357(5) 0.046(2) Uani 1 1 d . . . . .
H6 H -0.3431 0.6099 -0.0253 0.055 Uiso 1 1 calc R . . . .
C7 C -0.3461(8) 0.7006(6) -0.0841(5) 0.047(2) Uani 1 1 d . . . . .
H7 H -0.4301 0.6799 -0.1065 0.056 Uiso 1 1 calc R . . . .
C8 C -0.2731(8) 0.7724(6) -0.0990(5) 0.048(2) Uani 1 1 d . . . . .
C9 C -0.1512(8) 0.8035(6) -0.0667(5) 0.041(2) Uani 1 1 d . . . . .
H9 H -0.1029 0.8529 -0.0780 0.049 Uiso 1 1 calc R . . . .
C10 C 0.0312(7) 0.8014(6) 0.0219(4) 0.042(2) Uani 1 1 d . . . . .
H10A H 0.0683 0.8508 0.0028 0.050 Uiso 1 1 calc R . . . .
H10B H 0.0417 0.8333 0.0732 0.050 Uiso 1 1 calc R . . . .
C12 C 0.2728(7) 0.6799(5) 0.0640(4) 0.0380(19) Uani 1 1 d . . . . .
H12 H 0.2583 0.6323 0.0160 0.046 Uiso 1 1 calc R . . . .
C13 C 0.4061(7) 0.7134(6) 0.1022(5) 0.042(2) Uani 1 1 d . . . . .
H13A H 0.4342 0.6571 0.1067 0.050 Uiso 1 1 calc R . . . .
H13B H 0.4219 0.7572 0.1513 0.050 Uiso 1 1 calc R . . . .
C14 C 0.4767(8) 0.7661(7) 0.0618(5) 0.051(2) Uani 1 1 d . . . . .
H14A H 0.4697 0.7203 0.0151 0.061 Uiso 1 1 calc R . . . .
H14B H 0.5624 0.7917 0.0902 0.061 Uiso 1 1 calc R . . . .
C15 C 0.4277(8) 0.8494(6) 0.0489(5) 0.051(2) Uani 1 1 d . . . . .
H15A H 0.4427 0.8986 0.0956 0.061 Uiso 1 1 calc R . . . .
H15B H 0.4701 0.8801 0.0202 0.061 Uiso 1 1 calc R . . . .
C16 C 0.2941(7) 0.8133(6) 0.0096(5) 0.043(2) Uani 1 1 d . . . . .
H16A H 0.2794 0.7678 -0.0386 0.051 Uiso 1 1 calc R . . . .
H16B H 0.2642 0.8683 0.0033 0.051 Uiso 1 1 calc R . . . .
C17 C 0.2268(7) 0.7631(6) 0.0517(4) 0.0374(18) Uani 1 1 d . . . . .
H17 H 0.2422 0.8109 0.0997 0.045 Uiso 1 1 calc R . . . .
C19 C 0.2188(8) 0.5391(5) 0.1040(4) 0.041(2) Uani 1 1 d . . . . .
H19A H 0.3041 0.5502 0.1296 0.049 Uiso 1 1 calc R . . . .
H19B H 0.2023 0.4982 0.0540 0.049 Uiso 1 1 calc R . . . .
C20 C 0.1424(8) 0.4851(5) 0.1397(4) 0.040(2) Uani 1 1 d . . . . .
C21 C 0.0173(8) 0.4711(5) 0.1194(4) 0.041(2) Uani 1 1 d . . . . .
C22 C -0.0512(9) 0.4140(6) 0.1498(4) 0.047(2) Uani 1 1 d . . . . .
H22 H -0.1343 0.4077 0.1400 0.057 Uiso 1 1 calc R . . . .
C23 C 0.0005(10) 0.3672(6) 0.1935(4) 0.052(2) Uani 1 1 d . . . . .
H23 H -0.0478 0.3277 0.2124 0.062 Uiso 1 1 calc R . . . .
C24 C 0.1208(10) 0.3769(6) 0.2103(5) 0.054(3) Uani 1 1 d . . . . .
H24 H 0.1559 0.3433 0.2396 0.065 Uiso 1 1 calc R . . . .
C25 C 0.1894(8) 0.4359(5) 0.1838(4) 0.046(2) Uani 1 1 d . . . . .
H25 H 0.2730 0.4435 0.1962 0.055 Uiso 1 1 calc R . . . .
C28 C -0.3662(12) 0.8868(10) -0.1261(8) 0.077(4) Uani 1 1 d . . . . .
Cu2 Cu 0.22098(10) 0.70040(7) 0.29901(6) 0.0350(3) Uani 1 1 d . . . . .
F4 F -0.1885(6) 1.0588(4) 0.1126(3) 0.0830(19) Uani 1 1 d . . . . .
F5 F -0.2128(5) 0.9063(4) 0.0865(3) 0.0709(16) Uani 1 1 d . . . . .
F6 F -0.0674(5) 0.9957(4) 0.0676(3) 0.0645(15) Uani 1 1 d . . . . .
O4 O 0.3835(5) 0.7031(4) 0.3079(3) 0.0405(13) Uani 1 1 d . . . . .
O5 O 0.2364(5) 0.7880(3) 0.2436(3) 0.0348(12) Uani 1 1 d . . . . .
O6 O -0.0635(6) 1.0107(4) 0.1809(3) 0.0558(17) Uani 1 1 d . . . . .
N3 N 0.0563(5) 0.7064(4) 0.2990(3) 0.0322(14) Uani 1 1 d . . . . .
H3 H 0.0645 0.7666 0.3374 0.039 Uiso 1 1 calc R . . . .
N4 N 0.1876(6) 0.5917(4) 0.3397(3) 0.0363(15) Uani 1 1 d . . . . .
H4 H 0.1547 0.5302 0.2986 0.044 Uiso 1 1 calc R . . . .
C33 C 0.0368(7) 0.8065(5) 0.2189(4) 0.0338(17) Uani 1 1 d . . . . .
C34 C -0.0354(8) 0.8629(6) 0.2025(4) 0.0392(19) Uani 1 1 d . . . . .
H34 H -0.1182 0.8412 0.1973 0.047 Uiso 1 1 calc R . . . .
C35 C 0.0100(8) 0.9502(5) 0.1936(4) 0.0371(19) Uani 1 1 d . . . . .
C36 C 0.1297(8) 0.9835(6) 0.2018(4) 0.041(2) Uani 1 1 d . . . . .
H36 H 0.1615 1.0440 0.1964 0.049 Uiso 1 1 calc R . . . .
C37 C 0.2026(7) 0.9280(5) 0.2180(4) 0.0361(18) Uani 1 1 d . . . . .
H37 H 0.2851 0.9509 0.2229 0.043 Uiso 1 1 calc R . . . .
C38 C 0.1604(7) 0.8387(5) 0.2276(4) 0.0336(17) Uani 1 1 d . . . . .
C39 C -0.0137(7) 0.7119(5) 0.2289(4) 0.0366(18) Uani 1 1 d . . . . .
H39A H -0.0982 0.7041 0.2276 0.044 Uiso 1 1 calc R . . . .
H39B H -0.0117 0.6587 0.1890 0.044 Uiso 1 1 calc R . . . .
C41 C -0.0032(7) 0.6236(5) 0.3183(4) 0.0361(18) Uani 1 1 d . . . . .
H41 H -0.0353 0.5660 0.2741 0.043 Uiso 1 1 calc R . . . .
C42 C -0.1080(7) 0.6387(6) 0.3468(4) 0.0391(19) Uani 1 1 d . . . . .
H42A H -0.0799 0.6982 0.3885 0.047 Uiso 1 1 calc R . . . .
H42B H -0.1712 0.6462 0.3090 0.047 Uiso 1 1 calc R . . . .
C43 C -0.1590(7) 0.5531(6) 0.3693(5) 0.045(2) Uani 1 1 d . . . . .
H43A H -0.2227 0.5658 0.3904 0.054 Uiso 1 1 calc R . . . .
H43B H -0.1956 0.4954 0.3262 0.054 Uiso 1 1 calc R . . . .
C44 C -0.0650(8) 0.5329(6) 0.4233(5) 0.046(2) Uani 1 1 d . . . . .
H44A H -0.1014 0.4747 0.4341 0.055 Uiso 1 1 calc R . . . .
H44B H -0.0342 0.5877 0.4685 0.055 Uiso 1 1 calc R . . . .
C45 C 0.0383(7) 0.5178(6) 0.3943(4) 0.0403(19) Uani 1 1 d . . . . .
H45A H 0.0090 0.4590 0.3520 0.048 Uiso 1 1 calc R . . . .
H45B H 0.1006 0.5084 0.4316 0.048 Uiso 1 1 calc R . . . .
C46 C 0.0931(7) 0.6039(5) 0.3727(4) 0.0318(17) Uani 1 1 d . . . . .
H46 H 0.1273 0.6619 0.4166 0.038 Uiso 1 1 calc R . . . .
C48 C 0.2996(7) 0.5868(6) 0.3882(4) 0.0404(19) Uani 1 1 d . . . . .
H48A H 0.2797 0.5364 0.4107 0.048 Uiso 1 1 calc R . . . .
H48B H 0.3384 0.6492 0.4270 0.048 Uiso 1 1 calc R . . . .
C49 C 0.3845(7) 0.5644(5) 0.3468(4) 0.0377(19) Uani 1 1 d . . . . .
C50 C 0.4190(7) 0.6233(5) 0.3065(4) 0.0368(18) Uani 1 1 d . . . . .
C51 C 0.4925(7) 0.5978(5) 0.2647(4) 0.0389(19) Uani 1 1 d . . . . .
H51 H 0.5143 0.6356 0.2359 0.047 Uiso 1 1 calc R . . . .
C52 C 0.5336(8) 0.5188(6) 0.2649(5) 0.046(2) Uani 1 1 d . . . . .
H52 H 0.5836 0.5030 0.2364 0.055 Uiso 1 1 calc R . . . .
C53 C 0.5028(9) 0.4626(6) 0.3061(5) 0.053(2) Uani 1 1 d . . . . .
H53 H 0.5327 0.4089 0.3069 0.064 Uiso 1 1 calc R . . . .
C54 C 0.4280(7) 0.4850(6) 0.3464(5) 0.046(2) Uani 1 1 d . . . . .
H54 H 0.4058 0.4457 0.3742 0.055 Uiso 1 1 calc R . . . .
C57 C -0.1310(11) 0.9934(8) 0.1138(6) 0.064(3) Uani 1 1 d . . . . .
Cu3 Cu 0.47753(10) 0.83833(8) 0.42785(6) 0.0362(3) Uani 1 1 d . . . . .
F7 F 1.1167(5) 0.7434(4) 0.6839(3) 0.0766(19) Uani 1 1 d . . . . .
F8 F 1.0168(7) 0.8369(7) 0.7007(6) 0.175(5) Uani 1 1 d . . . . .
F9 F 1.0680(6) 0.8176(7) 0.6122(5) 0.143(4) Uani 1 1 d . . . . .
O7 O 0.3266(5) 0.8282(4) 0.4451(4) 0.0534(17) Uani 1 1 d . . . . .
O8 O 0.5108(5) 0.7730(4) 0.4966(3) 0.0396(13) Uani 1 1 d . . . . .
O9 O 0.9324(6) 0.7025(5) 0.6197(4) 0.074(2) Uani 1 1 d . . . . .
N5 N 0.4473(5) 0.9181(4) 0.3642(3) 0.0295(13) Uani 1 1 d . . . . .
H5 H 0.3884 0.8751 0.3172 0.035 Uiso 1 1 calc R . . . .
N6 N 0.6422(6) 0.8618(4) 0.4183(3) 0.0380(16) Uani 1 1 d . . . . .
H6A H 0.6958 0.9197 0.4591 0.046 Uiso 1 1 calc R . . . .
C62 C 0.7074(8) 0.7624(5) 0.4930(5) 0.042(2) Uani 1 1 d . . . . .
C63 C 0.8113(8) 0.7441(6) 0.5255(5) 0.047(2) Uani 1 1 d . . . . .
H63 H 0.8713 0.7426 0.5022 0.056 Uiso 1 1 calc R . . . .
C64 C 0.8290(8) 0.7285(7) 0.5894(6) 0.056(3) Uani 1 1 d . . . . .
C65 C 0.7431(9) 0.7295(7) 0.6249(6) 0.066(3) Uani 1 1 d . . . . .
H65 H 0.7568 0.7191 0.6703 0.079 Uiso 1 1 calc R . . . .
C66 C 0.6365(8) 0.7459(7) 0.5930(5) 0.054(2) Uani 1 1 d . . . . .
H66 H 0.5774 0.7470 0.6170 0.065 Uiso 1 1 calc R . . . .
C67 C 0.6156(8) 0.7607(5) 0.5259(5) 0.044(2) Uani 1 1 d . . . . .
C68 C 0.6906(7) 0.7798(6) 0.4215(4) 0.041(2) Uani 1 1 d . . . . .
H68A H 0.7685 0.7921 0.4118 0.049 Uiso 1 1 calc R . . . .
H68B H 0.6354 0.7210 0.3834 0.049 Uiso 1 1 calc R . . . .
C70 C 0.5627(7) 0.9587(5) 0.3506(4) 0.0354(18) Uani 1 1 d . . . . .
H70 H 0.6099 1.0182 0.3918 0.042 Uiso 1 1 calc R . . . .
C71 C 0.5435(7) 0.9864(6) 0.2826(4) 0.043(2) Uani 1 1 d . . . . .
H71A H 0.5019 1.0370 0.2864 0.051 Uiso 1 1 calc R . . . .
H71B H 0.4924 0.9297 0.2411 0.051 Uiso 1 1 calc R . . . .
C72 C 0.6635(7) 1.0236(6) 0.2706(5) 0.045(2) Uani 1 1 d . . . . .
H72A H 0.6491 1.0366 0.2240 0.054 Uiso 1 1 calc R . . . .
H72B H 0.7102 1.0849 0.3090 0.054 Uiso 1 1 calc R . . . .
C73 C 0.7351(8) 0.9515(7) 0.2705(5) 0.050(2) Uani 1 1 d . . . . .
H73A H 0.8137 0.9794 0.2652 0.060 Uiso 1 1 calc R . . . .
H73B H 0.6924 0.8928 0.2288 0.060 Uiso 1 1 calc R . . . .
C74 C 0.7545(8) 0.9243(6) 0.3393(5) 0.046(2) Uani 1 1 d . . . . .
H74A H 0.8044 0.9814 0.3808 0.056 Uiso 1 1 calc R . . . .
H74B H 0.7970 0.8743 0.3362 0.056 Uiso 1 1 calc R . . . .
C75 C 0.6326(7) 0.8857(6) 0.3504(4) 0.0383(19) Uani 1 1 d . . . . .
H75 H 0.5857 0.8259 0.3094 0.046 Uiso 1 1 calc R . . . .
C77 C 0.3966(7) 0.9962(5) 0.3939(4) 0.0391(19) Uani 1 1 d . . . . .
H77A H 0.3834 1.0327 0.3597 0.047 Uiso 1 1 calc R . . . .
H77B H 0.4558 1.0411 0.4394 0.047 Uiso 1 1 calc R . . . .
C78 C 0.2794(7) 0.9595(5) 0.4085(4) 0.0316(17) Uani 1 1 d . . . . .
C79 C 0.2562(7) 0.8851(6) 0.4386(4) 0.0375(18) Uani 1 1 d . . . . .
C80 C 0.1555(7) 0.8708(5) 0.4621(4) 0.0357(18) Uani 1 1 d . . . . .
H80 H 0.1434 0.8253 0.4870 0.043 Uiso 1 1 calc R . . . .
C81 C 0.0721(7) 0.9214(6) 0.4501(4) 0.0397(19) Uani 1 1 d . . . . .
H81 H 0.0032 0.9092 0.4655 0.048 Uiso 1 1 calc R . . . .
C82 C 0.0903(7) 0.9895(6) 0.4155(5) 0.042(2) Uani 1 1 d . . . . .
H82 H 0.0329 1.0231 0.4056 0.050 Uiso 1 1 calc R . . . .
C83 C 0.1939(8) 1.0081(5) 0.3954(4) 0.0401(19) Uani 1 1 d . . . . .
H83 H 0.2068 1.0555 0.3722 0.048 Uiso 1 1 calc R . . . .
C86 C 1.0315(9) 0.7721(7) 0.6526(6) 0.055(3) Uani 1 1 d . . . . .
O10 O 0.3694(10) 0.7965(5) 0.5924(4) 0.097(3) Uani 1 1 d D . . . .
H10 H 0.3774 0.7989 0.5526 0.145 Uiso 1 1 calc GR . . . .
C91 C 0.3116(10) 0.7018(7) 0.5860(6) 0.075(3) Uani 1 1 d D . . . .
H91A H 0.2329 0.6802 0.5497 0.113 Uiso 1 1 calc GR . . . .
H91B H 0.3017 0.6991 0.6324 0.113 Uiso 1 1 calc GR . . . .
H91C H 0.3597 0.6597 0.5715 0.113 Uiso 1 1 calc GR . . . .
O11 O -0.2706(11) 0.5294(8) 0.1000(7) 0.131(4) Uani 1 1 d D . . . .
H11 H -0.2625 0.4992 0.1298 0.196 Uiso 1 1 calc GR . . . .
C94 C -0.3390(13) 0.5844(12) 0.1136(7) 0.113(6) Uani 1 1 d D . . . .
H94A H -0.4215 0.5512 0.0829 0.170 Uiso 1 1 calc GR . . . .
H94B H -0.3106 0.6448 0.1040 0.170 Uiso 1 1 calc GR . . . .
H94C H -0.3362 0.5984 0.1642 0.170 Uiso 1 1 calc GR . . . .
O12 O -0.357(2) 0.3646(18) 0.1341(17) 0.174(12) Uani 0.5 1 d D . P . .
H12A H -0.3503 0.4229 0.1535 0.262 Uiso 0.5 1 calc GR . P . .
C2 C -0.318(3) 0.323(2) 0.1882(15) 0.129(12) Uani 0.5 1 d D . P . .
H2A H -0.2445 0.3670 0.2241 0.194 Uiso 0.5 1 calc GR . P . .
H2B H -0.3038 0.2619 0.1662 0.194 Uiso 0.5 1 calc GR . P . .
H2C H -0.3805 0.3104 0.2115 0.194 Uiso 0.5 1 calc GR . P . .

loop_
_atom_site_aniso_label
_atom_site_aniso_U_11
_atom_site_aniso_U_22
_atom_site_aniso_U_33
_atom_site_aniso_U_23
_atom_site_aniso_U_13
_atom_site_aniso_U_12
Cu1 0.0469(7) 0.0270(6) 0.0349(6) 0.0111(5) 0.0128(5) 0.0058(5)
F1 0.162(8) 0.156(8) 0.224(10) 0.152(8) 0.146(8) 0.124(7)
F2 0.161(8) 0.068(5) 0.136(7) 0.035(5) 0.031(6) 0.065(5)
F3 0.078(4) 0.113(5) 0.146(7) 0.103(5) 0.043(4) 0.047(4)
O1 0.046(3) 0.034(3) 0.042(3) 0.016(2) 0.016(3) 0.009(3)
O2 0.052(4) 0.034(3) 0.053(4) 0.025(3) 0.007(3) 0.005(3)
O3 0.064(4) 0.063(4) 0.076(5) 0.044(4) 0.026(4) 0.026(4)
N1 0.043(4) 0.030(3) 0.039(4) 0.011(3) 0.017(3) 0.010(3)
N2 0.046(4) 0.026(3) 0.037(4) 0.011(3) 0.015(3) 0.010(3)
C4 0.043(5) 0.024(4) 0.048(5) 0.010(3) 0.016(4) 0.009(3)
C5 0.043(5) 0.033(4) 0.042(5) 0.012(4) 0.014(4) 0.014(4)
C6 0.052(6) 0.035(4) 0.055(5) 0.021(4) 0.017(4) 0.014(4)
C7 0.046(5) 0.040(5) 0.057(6) 0.020(4) 0.015(4) 0.012(4)
C8 0.056(6) 0.043(5) 0.056(6) 0.026(4) 0.020(5) 0.022(4)
C9 0.047(5) 0.029(4) 0.055(5) 0.020(4) 0.022(4) 0.011(4)
C10 0.052(5) 0.033(4) 0.043(5) 0.013(4) 0.015(4) 0.014(4)
C12 0.052(5) 0.031(4) 0.028(4) 0.006(3) 0.014(4) 0.009(4)
C13 0.031(4) 0.042(5) 0.050(5) 0.015(4) 0.014(4) 0.005(4)
C14 0.047(5) 0.053(6) 0.057(6) 0.017(5) 0.027(5) 0.009(4)
C15 0.045(5) 0.045(5) 0.066(6) 0.022(5) 0.024(5) 0.004(4)
C16 0.050(5) 0.034(4) 0.048(5) 0.017(4) 0.021(4) 0.009(4)
C17 0.043(5) 0.035(4) 0.036(4) 0.011(3) 0.017(4) 0.011(4)
C19 0.055(5) 0.023(4) 0.043(5) 0.015(3) 0.011(4) 0.009(4)
C20 0.059(6) 0.028(4) 0.026(4) 0.005(3) 0.008(4) 0.008(4)
C21 0.065(6) 0.024(4) 0.027(4) 0.004(3) 0.010(4) 0.010(4)
C22 0.071(6) 0.030(4) 0.035(5) 0.007(4) 0.015(4) 0.004(4)
C23 0.083(7) 0.030(4) 0.034(5) 0.009(4) 0.019(5) 0.001(5)
C24 0.084(8) 0.030(4) 0.039(5) 0.015(4) 0.006(5) 0.008(5)
C25 0.062(6) 0.027(4) 0.034(4) 0.006(3) 0.002(4) 0.003(4)
C28 0.088(10) 0.078(9) 0.099(10) 0.057(8) 0.039(8) 0.045(8)
Cu2 0.0424(7) 0.0237(6) 0.0401(7) 0.0086(5) 0.0187(5) 0.0069(5)
F4 0.105(5) 0.074(4) 0.097(5) 0.041(4) 0.037(4) 0.057(4)
F5 0.068(4) 0.063(4) 0.088(4) 0.037(3) 0.029(3) 0.012(3)
F6 0.082(4) 0.054(3) 0.069(4) 0.028(3) 0.038(3) 0.016(3)
O4 0.044(3) 0.025(3) 0.056(4) 0.014(3) 0.022(3) 0.008(2)
O5 0.042(3) 0.028(3) 0.043(3) 0.013(2) 0.024(3) 0.012(2)
O6 0.067(4) 0.053(4) 0.060(4) 0.025(3) 0.025(4) 0.028(3)
N3 0.035(4) 0.025(3) 0.035(3) 0.007(3) 0.019(3) 0.000(3)
N4 0.040(4) 0.030(3) 0.039(4) 0.008(3) 0.015(3) 0.010(3)
C33 0.044(5) 0.025(4) 0.030(4) 0.006(3) 0.016(4) 0.003(3)
C34 0.051(5) 0.038(4) 0.035(4) 0.011(4) 0.019(4) 0.017(4)
C35 0.051(5) 0.030(4) 0.039(4) 0.010(3) 0.025(4) 0.017(4)
C36 0.057(6) 0.029(4) 0.037(4) 0.009(3) 0.018(4) 0.012(4)
C37 0.038(5) 0.031(4) 0.037(4) 0.009(3) 0.016(4) 0.002(4)
C38 0.043(5) 0.027(4) 0.031(4) 0.006(3) 0.018(4) 0.006(3)
C39 0.043(5) 0.031(4) 0.036(4) 0.009(3) 0.014(4) 0.008(4)
C41 0.043(5) 0.029(4) 0.035(4) 0.009(3) 0.017(4) 0.004(4)
C42 0.044(5) 0.042(5) 0.039(4) 0.017(4) 0.020(4) 0.014(4)
C43 0.043(5) 0.044(5) 0.045(5) 0.015(4) 0.020(4) -0.001(4)
C44 0.053(6) 0.042(5) 0.047(5) 0.019(4) 0.023(4) 0.008(4)
C45 0.045(5) 0.032(4) 0.043(5) 0.011(4) 0.018(4) 0.006(4)
C46 0.032(4) 0.028(4) 0.037(4) 0.011(3) 0.019(3) 0.002(3)
C48 0.046(5) 0.029(4) 0.044(5) 0.012(4) 0.014(4) 0.004(4)
C49 0.043(5) 0.030(4) 0.036(4) 0.004(3) 0.011(4) 0.009(4)
C50 0.042(5) 0.026(4) 0.037(4) 0.004(3) 0.010(4) 0.009(3)
C51 0.051(5) 0.031(4) 0.034(4) 0.006(3) 0.017(4) 0.011(4)
C52 0.050(5) 0.042(5) 0.047(5) 0.009(4) 0.016(4) 0.021(4)
C53 0.067(6) 0.040(5) 0.059(6) 0.015(4) 0.018(5) 0.027(5)
C54 0.043(5) 0.037(5) 0.054(5) 0.019(4) 0.009(4) 0.007(4)
C57 0.082(8) 0.056(6) 0.075(8) 0.036(6) 0.038(7) 0.032(6)
Cu3 0.0404(7) 0.0292(6) 0.0411(7) 0.0109(5) 0.0158(5) 0.0107(5)
F7 0.042(3) 0.094(5) 0.106(5) 0.072(4) 0.006(3) 0.013(3)
F8 0.088(6) 0.152(8) 0.176(9) -0.083(7) -0.027(6) 0.048(6)
F9 0.056(4) 0.210(10) 0.176(9) 0.160(8) -0.004(5) -0.006(5)
O7 0.046(4) 0.053(4) 0.094(5) 0.048(4) 0.045(4) 0.024(3)
O8 0.043(3) 0.033(3) 0.044(3) 0.016(3) 0.011(3) 0.012(3)
O9 0.048(4) 0.057(4) 0.112(6) 0.054(4) -0.002(4) 0.003(3)
N5 0.029(3) 0.028(3) 0.031(3) 0.005(3) 0.013(3) 0.007(3)
N6 0.039(4) 0.031(3) 0.041(4) 0.005(3) 0.014(3) 0.009(3)
C62 0.041(5) 0.027(4) 0.048(5) 0.007(4) 0.007(4) 0.004(4)
C63 0.043(5) 0.030(4) 0.062(6) 0.013(4) 0.009(4) 0.009(4)
C64 0.033(5) 0.046(5) 0.089(8) 0.039(5) 0.006(5) 0.004(4)
C65 0.055(6) 0.060(6) 0.078(7) 0.051(6) -0.002(6) -0.002(5)
C66 0.042(5) 0.054(6) 0.069(7) 0.039(5) 0.014(5) 0.001(4)
C67 0.042(5) 0.025(4) 0.056(5) 0.015(4) 0.002(4) 0.003(4)
C68 0.027(4) 0.038(4) 0.049(5) 0.004(4) 0.007(4) 0.009(4)
C70 0.040(5) 0.025(4) 0.035(4) 0.003(3) 0.014(4) 0.002(3)
C71 0.044(5) 0.043(5) 0.041(5) 0.011(4) 0.016(4) 0.010(4)
C72 0.038(5) 0.048(5) 0.048(5) 0.014(4) 0.020(4) 0.004(4)
C73 0.044(5) 0.056(6) 0.051(5) 0.011(4) 0.028(4) 0.013(4)
C74 0.043(5) 0.046(5) 0.048(5) 0.008(4) 0.016(4) 0.014(4)
C75 0.043(5) 0.032(4) 0.040(5) 0.007(3) 0.020(4) 0.008(4)
C77 0.050(5) 0.023(4) 0.050(5) 0.009(3) 0.026(4) 0.013(4)
C78 0.039(4) 0.027(4) 0.029(4) 0.003(3) 0.016(3) 0.008(3)
C79 0.045(5) 0.033(4) 0.038(4) 0.009(3) 0.017(4) 0.016(4)
C80 0.046(5) 0.026(4) 0.040(4) 0.010(3) 0.027(4) 0.005(3)
C81 0.039(5) 0.038(4) 0.044(5) 0.006(4) 0.024(4) 0.009(4)
C82 0.039(5) 0.041(5) 0.056(5) 0.018(4) 0.026(4) 0.016(4)
C83 0.057(6) 0.028(4) 0.037(4) 0.011(3) 0.017(4) 0.013(4)
C86 0.057(6) 0.039(5) 0.070(7) 0.027(5) 0.014(5) 0.010(5)
O10 0.173(9) 0.057(5) 0.086(6) 0.030(4) 0.075(6) 0.038(5)
C91 0.081(8) 0.061(7) 0.092(9) 0.026(6) 0.050(7) 0.007(6)
O11 0.121(9) 0.132(9) 0.213(13) 0.105(9) 0.114(9) 0.054(7)
C94 0.138(13) 0.192(17) 0.088(10) 0.091(11) 0.073(10) 0.108(13)
O12 0.088(16) 0.13(2) 0.29(4) 0.07(2) 0.04(2) 0.026(16)
C2 0.12(3) 0.13(3) 0.09(2) 0.00(2) -0.007(19) 0.02(2)

loop_
_atom_type_symbol
_atom_type_description
_atom_type_scat_dispersion_real
_atom_type_scat_dispersion_imag
_atom_type_scat_source
C C 0.0181 0.0091 'International Tables Vol C Tables 4.2.6.8 and 6.1.1.4'
H H 0.0000 0.0000 'International Tables Vol C Tables 4.2.6.8 and 6.1.1.4'
Cu Cu -1.9646 0.5888 'International Tables Vol C Tables 4.2.6.8 and 6.1.1.4'
F F 0.0727 0.0534 'International Tables Vol C Tables 4.2.6.8 and 6.1.1.4'
N N 0.0311 0.0180 'International Tables Vol C Tables 4.2.6.8 and 6.1.1.4'
O O 0.0492 0.0322 'International Tables Vol C Tables 4.2.6.8 and 6.1.1.4'

loop_
_geom_angle_atom_site_label_1
_geom_angle_atom_site_label_2
_geom_angle_atom_site_label_3
_geom_angle
_geom_angle_site_symmetry_1
_geom_angle_site_symmetry_3
_geom_angle_publ_flag
O1 Cu1 N1 94.9(2) . . ?
O1 Cu1 N2 158.3(2) . . ?
O2 Cu1 O1 87.6(2) . . ?
O2 Cu1 N1 167.7(3) . . ?
O2 Cu1 N2 95.5(2) . . ?
N2 Cu1 N1 86.7(3) . . ?
C5 O1 Cu1 123.5(5) . . ?
C21 O2 Cu1 125.3(5) . . ?
C28 O3 C8 115.8(8) . . ?
Cu1 N1 H1 106.9 . . ?
C10 N1 Cu1 113.0(5) . . ?
C10 N1 H1 106.9 . . ?
C10 N1 C17 114.6(6) . . ?
C17 N1 Cu1 108.2(4) . . ?
C17 N1 H1 106.9 . . ?
Cu1 N2 H2 108.3 . . ?
C12 N2 Cu1 106.6(5) . . ?
C12 N2 H2 108.3 . . ?
C19 N2 Cu1 113.5(5) . . ?
C19 N2 H2 108.3 . . ?
C19 N2 C12 111.6(6) . . ?
C5 C4 C10 118.9(7) . . ?
C9 C4 C5 120.5(8) . . ?
C9 C4 C10 120.5(7) . . ?
O1 C5 C4 123.2(7) . . ?
O1 C5 C6 119.5(7) . . ?
C6 C5 C4 117.3(7) . . ?
C5 C6 H6 118.8 . . ?
C7 C6 C5 122.4(8) . . ?
C7 C6 H6 118.8 . . ?
C6 C7 H7 120.9 . . ?
C6 C7 C8 118.2(8) . . ?
C8 C7 H7 120.9 . . ?
C7 C8 O3 120.0(8) . . ?
C9 C8 O3 118.4(8) . . ?
C9 C8 C7 121.6(8) . . ?
C4 C9 H9 120.0 . . ?
C8 C9 C4 120.0(8) . . ?
C8 C9 H9 120.0 . . ?
N1 C10 C4 113.3(6) . . ?
N1 C10 H10A 108.9 . . ?
N1 C10 H10B 108.9 . . ?
C4 C10 H10A 108.9 . . ?
C4 C10 H10B 108.9 . . ?
H10A C10 H10B 107.7 . . ?
N2 C12 H12 107.9 . . ?
N2 C12 C13 114.3(6) . . ?
N2 C12 C17 107.4(6) . . ?
C13 C12 H12 107.9 . . ?
C13 C12 C17 111.2(7) . . ?
C17 C12 H12 107.9 . . ?
C12 C13 H13A 109.2 . . ?
C12 C13 H13B 109.2 . . ?
C12 C13 C14 111.9(7) . . ?
H13A C13 H13B 107.9 . . ?
C14 C13 H13A 109.2 . . ?
C14 C13 H13B 109.2 . . ?
C13 C14 H14A 109.6 . . ?
C13 C14 H14B 109.6 . . ?
C13 C14 C15 110.1(7) . . ?
H14A C14 H14B 108.2 . . ?
C15 C14 H14A 109.6 . . ?
C15 C14 H14B 109.6 . . ?
C14 C15 H15A 109.4 . . ?
C14 C15 H15B 109.4 . . ?
H15A C15 H15B 108.0 . . ?
C16 C15 C14 111.0(7) . . ?
C16 C15 H15A 109.4 . . ?
C16 C15 H15B 109.4 . . ?
C15 C16 H16A 109.5 . . ?
C15 C16 H16B 109.5 . . ?
C15 C16 C17 110.6(7) . . ?
H16A C16 H16B 108.1 . . ?
C17 C16 H16A 109.5 . . ?
C17 C16 H16B 109.5 . . ?
N1 C17 C12 108.6(6) . . ?
N1 C17 C16 113.8(6) . . ?
N1 C17 H17 107.8 . . ?
C12 C17 C16 110.9(7) . . ?
C12 C17 H17 107.8 . . ?
C16 C17 H17 107.8 . . ?
N2 C19 H19A 108.7 . . ?
N2 C19 H19B 108.7 . . ?
N2 C19 C20 114.2(7) . . ?
H19A C19 H19B 107.6 . . ?
C20 C19 H19A 108.7 . . ?
C20 C19 H19B 108.7 . . ?
C21 C20 C19 120.0(7) . . ?
C25 C20 C19 120.9(8) . . ?
C25 C20 C21 118.3(8) . . ?
O2 C21 C20 123.0(8) . . ?
O2 C21 C22 119.0(8) . . ?
C22 C21 C20 117.9(7) . . ?
C21 C22 H22 119.5 . . ?
C23 C22 C21 121.0(9) . . ?
C23 C22 H22 119.5 . . ?
C22 C23 H23 119.5 . . ?
C24 C23 C22 121.0(9) . . ?
C24 C23 H23 119.5 . . ?
C23 C24 H24 120.7 . . ?
C25 C24 C23 118.6(8) . . ?
C25 C24 H24 120.7 . . ?
C20 C25 H25 118.5 . . ?
C24 C25 C20 123.0(9) . . ?
C24 C25 H25 118.5 . . ?
F1 C28 F2 106.8(12) . . ?
F1 C28 O3 114.1(10) . . ?
F2 C28 O3 110.7(10) . . ?
F3 C28 F1 108.2(10) . . ?
F3 C28 F2 106.9(10) . . ?
F3 C28 O3 109.8(11) . . ?
O4 Cu2 O5 88.1(2) . . ?
O4 Cu2 N3 174.6(2) . . ?
O4 Cu2 N4 94.7(2) . . ?
O5 Cu2 N3 92.9(2) . . ?
O5 Cu2 N4 169.7(2) . . ?
N3 Cu2 N4 85.3(2) . . ?
C50 O4 Cu2 120.9(5) . . ?
C38 O5 Cu2 125.5(5) . . ?
C57 O6 C35 118.3(7) . . ?
Cu2 N3 H3 107.7 . . ?
C39 N3 Cu2 111.5(5) . . ?
C39 N3 H3 107.7 . . ?
C41 N3 Cu2 109.0(5) . . ?
C41 N3 H3 107.7 . . ?
C41 N3 C39 113.0(6) . . ?
Cu2 N4 H4 107.7 . . ?
C46 N4 Cu2 106.6(4) . . ?
C46 N4 H4 107.7 . . ?
C46 N4 C48 115.4(6) . . ?
C48 N4 Cu2 111.3(5) . . ?
C48 N4 H4 107.7 . . ?
C34 C33 C38 119.8(7) . . ?
C34 C33 C39 120.7(7) . . ?
C38 C33 C39 119.5(7) . . ?
C33 C34 H34 119.3 . . ?
C33 C34 C35 121.3(8) . . ?
C35 C34 H34 119.3 . . ?
C34 C35 O6 121.1(7) . . ?
C36 C35 O6 118.5(7) . . ?
C36 C35 C34 120.3(7) . . ?
C35 C36 H36 120.5 . . ?
C37 C36 C35 119.0(8) . . ?
C37 C36 H36 120.5 . . ?
C36 C37 H37 118.6 . . ?
C36 C37 C38 122.7(8) . . ?
C38 C37 H37 118.6 . . ?
O5 C38 C33 123.2(7) . . ?
O5 C38 C37 119.8(7) . . ?
C37 C38 C33 116.9(7) . . ?
N3 C39 C33 110.9(6) . . ?
N3 C39 H39A 109.5 . . ?
N3 C39 H39B 109.5 . . ?
C33 C39 H39A 109.5 . . ?
C33 C39 H39B 109.5 . . ?
H39A C39 H39B 108.1 . . ?
N3 C41 H41 107.9 . . ?
N3 C41 C42 113.6(6) . . ?
N3 C41 C46 107.3(6) . . ?
C42 C41 H41 107.9 . . ?
C46 C41 H41 107.9 . . ?
C46 C41 C42 111.9(6) . . ?
C41 C42 H42A 109.6 . . ?
C41 C42 H42B 109.6 . . ?
H42A C42 H42B 108.2 . . ?
C43 C42 C41 110.1(6) . . ?
C43 C42 H42A 109.6 . . ?
C43 C42 H42B 109.6 . . ?
C42 C43 H43A 109.1 . . ?
C42 C43 H43B 109.1 . . ?
H43A C43 H43B 107.8 . . ?
C44 C43 C42 112.5(7) . . ?
C44 C43 H43A 109.1 . . ?
C44 C43 H43B 109.1 . . ?
C43 C44 H44A 109.5 . . ?
C43 C44 H44B 109.5 . . ?
C43 C44 C45 110.9(7) . . ?
H44A C44 H44B 108.0 . . ?
C45 C44 H44A 109.5 . . ?
C45 C44 H44B 109.5 . . ?
C44 C45 H45A 109.3 . . ?
C44 C45 H45B 109.3 . . ?
C44 C45 C46 111.4(6) . . ?
H45A C45 H45B 108.0 . . ?
C46 C45 H45A 109.3 . . ?
C46 C45 H45B 109.3 . . ?
N4 C46 C41 106.6(6) . . ?
N4 C46 C45 114.5(6) . . ?
N4 C46 H46 108.4 . . ?
C41 C46 C45 110.3(6) . . ?
C41 C46 H46 108.4 . . ?
C45 C46 H46 108.4 . . ?
N4 C48 H48A 109.5 . . ?
N4 C48 H48B 109.5 . . ?
N4 C48 C49 110.6(6) . . ?
H48A C48 H48B 108.1 . . ?
C49 C48 H48A 109.5 . . ?
C49 C48 H48B 109.5 . . ?
C50 C49 C48 119.5(7) . . ?
C54 C49 C48 121.4(8) . . ?
C54 C49 C50 119.2(8) . . ?
O4 C50 C49 121.2(7) . . ?
O4 C50 C51 120.2(7) . . ?
C51 C50 C49 118.6(7) . . ?
C50 C51 H51 119.5 . . ?
C52 C51 C50 121.0(8) . . ?
C52 C51 H51 119.5 . . ?
C51 C52 H52 119.7 . . ?
C51 C52 C53 120.5(8) . . ?
C53 C52 H52 119.7 . . ?
C52 C53 H53 120.3 . . ?
C52 C53 C54 119.4(8) . . ?
C54 C53 H53 120.3 . . ?
C49 C54 H54 119.4 . . ?
C53 C54 C49 121.2(8) . . ?
C53 C54 H54 119.4 . . ?
F4 C57 F5 107.8(9) . . ?
F4 C57 F6 108.0(8) . . ?
F4 C57 O6 109.2(9) . . ?
F6 C57 F5 105.4(9) . . ?
O6 C57 F5 113.2(8) . . ?
O6 C57 F6 113.0(9) . . ?
O7 Cu3 N5 92.8(2) . . ?
O7 Cu3 N6 174.0(3) . . ?
O8 Cu3 O7 86.3(2) . . ?
O8 Cu3 N5 174.4(2) . . ?
O8 Cu3 N6 93.5(3) . . ?
N5 Cu3 N6 86.8(3) . . ?
C79 O7 Cu3 129.0(5) . . ?
C67 O8 Cu3 127.0(5) . . ?
C86 O9 C64 116.9(7) . . ?
Cu3 N5 H5 108.1 . . ?
C70 N5 Cu3 108.4(4) . . ?
C70 N5 H5 108.1 . . ?
C77 N5 Cu3 113.0(5) . . ?
C77 N5 H5 108.1 . . ?
C77 N5 C70 111.1(6) . . ?
Cu3 N6 H6A 108.2 . . ?
C68 N6 Cu3 112.2(5) . . ?
C68 N6 H6A 108.2 . . ?
C68 N6 C75 114.5(6) . . ?
C75 N6 Cu3 105.4(5) . . ?
C75 N6 H6A 108.2 . . ?
C63 C62 C67 119.6(8) . . ?
C63 C62 C68 120.0(8) . . ?
C67 C62 C68 120.4(7) . . ?
C62 C63 H63 119.4 . . ?
C64 C63 C62 121.3(9) . . ?
C64 C63 H63 119.4 . . ?
C63 C64 O9 120.6(9) . . ?
C63 C64 C65 121.0(9) . . ?
C65 C64 O9 118.2(9) . . ?
C64 C65 H65 120.4 . . ?
C64 C65 C66 119.1(9) . . ?
C66 C65 H65 120.5 . . ?
C65 C66 H66 119.7 . . ?
C65 C66 C67 120.7(9) . . ?
C67 C66 H66 119.7 . . ?
O8 C67 C62 123.4(8) . . ?
O8 C67 C66 118.4(9) . . ?
C66 C67 C62 118.2(8) . . ?
N6 C68 C62 112.9(7) . . ?
N6 C68 H68A 109.0 . . ?
N6 C68 H68B 109.0 . . ?
C62 C68 H68A 109.0 . . ?
C62 C68 H68B 109.0 . . ?
H68A C68 H68B 107.8 . . ?
N5 C70 H70 107.8 . . ?
N5 C70 C71 112.9(6) . . ?
N5 C70 C75 107.7(6) . . ?
C71 C70 H70 107.8 . . ?
C71 C70 C75 112.5(6) . . ?
C75 C70 H70 107.8 . . ?
C70 C71 H71A 109.6 . . ?
C70 C71 H71B 109.6 . . ?
C70 C71 C72 110.2(7) . . ?
H71A C71 H71B 108.1 . . ?
C72 C71 H71A 109.6 . . ?
C72 C71 H71B 109.6 . . ?
C71 C72 H72A 109.3 . . ?
C71 C72 H72B 109.3 . . ?
H72A C72 H72B 108.0 . . ?
C73 C72 C71 111.6(7) . . ?
C73 C72 H72A 109.3 . . ?
C73 C72 H72B 109.3 . . ?
C72 C73 H73A 109.2 . . ?
C72 C73 H73B 109.2 . . ?
C72 C73 C74 111.9(7) . . ?
H73A C73 H73B 107.9 . . ?
C74 C73 H73A 109.2 . . ?
C74 C73 H73B 109.2 . . ?
C73 C74 H74A 109.7 . . ?
C73 C74 H74B 109.7 . . ?
C73 C74 C75 109.8(7) . . ?
H74A C74 H74B 108.2 . . ?
C75 C74 H74A 109.7 . . ?
C75 C74 H74B 109.7 . . ?
N6 C75 C70 107.6(6) . . ?
N6 C75 C74 113.9(7) . . ?
N6 C75 H75 108.2 . . ?
C70 C75 C74 110.5(7) . . ?
C70 C75 H75 108.2 . . ?
C74 C75 H75 108.2 . . ?
N5 C77 H77A 108.8 . . ?
N5 C77 H77B 108.8 . . ?
N5 C77 C78 113.6(6) . . ?
H77A C77 H77B 107.7 . . ?
C78 C77 H77A 108.8 . . ?
C78 C77 H77B 108.8 . . ?
C79 C78 C77 124.1(7) . . ?
C83 C78 C77 117.0(7) . . ?
C83 C78 C79 118.7(7) . . ?
O7 C79 C78 122.2(7) . . ?
O7 C79 C80 119.4(7) . . ?
C80 C79 C78 118.4(7) . . ?
C79 C80 H80 119.1 . . ?
C81 C80 C79 121.8(7) . . ?
C81 C80 H80 119.1 . . ?
C80 C81 H81 120.2 . . ?
C82 C81 C80 119.6(8) . . ?
C82 C81 H81 120.2 . . ?
C81 C82 H82 120.5 . . ?
C81 C82 C83 119.0(8) . . ?
C83 C82 H82 120.5 . . ?
C78 C83 H83 119.0 . . ?
C82 C83 C78 122.0(7) . . ?
C82 C83 H83 119.0 . . ?
F7 C86 O9 112.5(8) . . ?
F8 C86 F7 106.8(10) . . ?
F8 C86 F9 103.2(10) . . ?
F8 C86 O9 110.7(10) . . ?
F9 C86 F7 108.9(9) . . ?
F9 C86 O9 114.1(10) . . ?
C91 O10 H10 109.5 . . ?
O10 C91 H91A 109.5 . . ?
O10 C91 H91B 109.5 . . ?
O10 C91 H91C 109.5 . . ?
H91A C91 H91B 109.5 . . ?
H91A C91 H91C 109.5 . . ?
H91B C91 H91C 109.5 . . ?
C94 O11 H11 109.5 . . ?
O11 C94 H94A 109.5 . . ?
O11 C94 H94B 109.5 . . ?
O11 C94 H94C 109.5 . . ?
H94A C94 H94B 109.5 . . ?
H94A C94 H94C 109.5 . . ?
H94B C94 H94C 109.5 . . ?
C2 O12 H12A 109.5 . . ?
O12 C2 H2A 109.5 . . ?
O12 C2 H2B 109.5 . . ?
O12 C2 H2C 109.5 . . ?
H2A C2 H2B 109.5 . . ?
H2A C2 H2C 109.5 . . ?
H2B C2 H2C 109.5 . . ?

loop_
_geom_bond_atom_site_label_1
_geom_bond_atom_site_label_2
_geom_bond_distance
_geom_bond_site_symmetry_2
_geom_bond_publ_flag
Cu1 O1 1.925(5) . ?
Cu1 O2 1.903(5) . ?
Cu1 N1 2.000(6) . ?
Cu1 N2 1.999(6) . ?
F1 C28 1.320(13) . ?
F2 C28 1.329(14) . ?
F3 C28 1.301(12) . ?
O1 C5 1.330(9) . ?
O2 C21 1.321(9) . ?
O3 C8 1.425(10) . ?
O3 C28 1.341(13) . ?
N1 H1 1.0000 . ?
N1 C10 1.484(9) . ?
N1 C17 1.499(10) . ?
N2 H2 1.0000 . ?
N2 C12 1.499(10) . ?
N2 C19 1.473(9) . ?
C4 C5 1.409(11) . ?
C4 C9 1.378(11) . ?
C4 C10 1.493(11) . ?
C5 C6 1.403(11) . ?
C6 H6 0.9500 . ?
C6 C7 1.379(11) . ?
C7 H7 0.9500 . ?
C7 C8 1.380(11) . ?
C8 C9 1.376(11) . ?
C9 H9 0.9500 . ?
C10 H10A 0.9900 . ?
C10 H10B 0.9900 . ?
C12 H12 1.0000 . ?
C12 C13 1.516(10) . ?
C12 C17 1.519(10) . ?
C13 H13A 0.9900 . ?
C13 H13B 0.9900 . ?
C13 C14 1.541(11) . ?
C14 H14A 0.9900 . ?
C14 H14B 0.9900 . ?
C14 C15 1.542(12) . ?
C15 H15A 0.9900 . ?
C15 H15B 0.9900 . ?
C15 C16 1.522(11) . ?
C16 H16A 0.9900 . ?
C16 H16B 0.9900 . ?
C16 C17 1.525(11) . ?
C17 H17 1.0000 . ?
C19 H19A 0.9900 . ?
C19 H19B 0.9900 . ?
C19 C20 1.518(11) . ?
C20 C21 1.416(12) . ?
C20 C25 1.387(10) . ?
C21 C22 1.410(11) . ?
C22 H22 0.9500 . ?
C22 C23 1.376(11) . ?
C23 H23 0.9500 . ?
C23 C24 1.372(13) . ?
C24 H24 0.9500 . ?
C24 C25 1.372(12) . ?
C25 H25 0.9500 . ?
Cu2 O4 1.909(5) . ?
Cu2 O5 1.934(5) . ?
Cu2 N3 2.000(6) . ?
Cu2 N4 2.009(6) . ?
F4 C57 1.316(10) . ?
F5 C57 1.346(12) . ?
F6 C57 1.340(11) . ?
O4 C50 1.350(8) . ?
O5 C38 1.339(9) . ?
O6 C35 1.421(9) . ?
O6 C57 1.333(12) . ?
N3 H3 1.0000 . ?
N3 C39 1.499(9) . ?
N3 C41 1.483(9) . ?
N4 H4 1.0000 . ?
N4 C46 1.467(9) . ?
N4 C48 1.495(9) . ?
C33 C34 1.376(10) . ?
C33 C38 1.414(10) . ?
C33 C39 1.502(10) . ?
C34 H34 0.9500 . ?
C34 C35 1.379(10) . ?
C35 C36 1.374(11) . ?
C36 H36 0.9500 . ?
C36 C37 1.369(10) . ?
C37 H37 0.9500 . ?
C37 C38 1.406(10) . ?
C39 H39A 0.9900 . ?
C39 H39B 0.9900 . ?
C41 H41 1.0000 . ?
C41 C42 1.538(10) . ?
C41 C46 1.531(10) . ?
C42 H42A 0.9900 . ?
C42 H42B 0.9900 . ?
C42 C43 1.521(10) . ?
C43 H43A 0.9900 . ?
C43 H43B 0.9900 . ?
C43 C44 1.512(11) . ?
C44 H44A 0.9900 . ?
C44 H44B 0.9900 . ?
C44 C45 1.526(11) . ?
C45 H45A 0.9900 . ?
C45 H45B 0.9900 . ?
C45 C46 1.530(10) . ?
C46 H46 1.0000 . ?
C48 H48A 0.9900 . ?
C48 H48B 0.9900 . ?
C48 C49 1.502(11) . ?
C49 C50 1.406(11) . ?
C49 C54 1.397(10) . ?
C50 C51 1.403(10) . ?
C51 H51 0.9500 . ?
C51 C52 1.377(10) . ?
C52 H52 0.9500 . ?
C52 C53 1.379(12) . ?
C53 H53 0.9500 . ?
C53 C54 1.386(12) . ?
C54 H54 0.9500 . ?
Cu3 O7 1.907(6) . ?
Cu3 O8 1.906(5) . ?
Cu3 N5 1.987(6) . ?
Cu3 N6 1.998(6) . ?
F7 C86 1.286(10) . ?
F8 C86 1.264(12) . ?
F9 C86 1.281(11) . ?
O7 C79 1.331(9) . ?
O8 C67 1.331(9) . ?
O9 C64 1.427(10) . ?
O9 C86 1.304(11) . ?
N5 H5 1.0000 . ?
N5 C70 1.508(9) . ?
N5 C77 1.491(8) . ?
N6 H6A 1.0000 . ?
N6 C68 1.475(9) . ?
N6 C75 1.487(10) . ?
C62 C63 1.385(11) . ?
C62 C67 1.415(12) . ?
C62 C68 1.503(11) . ?
C63 H63 0.9500 . ?
C63 C64 1.345(12) . ?
C64 C65 1.389(14) . ?
C65 H65 0.9500 . ?
C65 C66 1.394(12) . ?
C66 H66 0.9500 . ?
C66 C67 1.400(12) . ?
C68 H68A 0.9900 . ?
C68 H68B 0.9900 . ?
C70 H70 1.0000 . ?
C70 C71 1.511(10) . ?
C70 C75 1.515(10) . ?
C71 H71A 0.9900 . ?
C71 H71B 0.9900 . ?
C71 C72 1.530(11) . ?
C72 H72A 0.9900 . ?
C72 H72B 0.9900 . ?
C72 C73 1.518(11) . ?
C73 H73A 0.9900 . ?
C73 H73B 0.9900 . ?
C73 C74 1.524(11) . ?
C74 H74A 0.9900 . ?
C74 H74B 0.9900 . ?
C74 C75 1.546(11) . ?
C75 H75 1.0000 . ?
C77 H77A 0.9900 . ?
C77 H77B 0.9900 . ?
C77 C78 1.522(10) . ?
C78 C79 1.407(10) . ?
C78 C83 1.394(10) . ?
C79 C80 1.395(10) . ?
C80 H80 0.9500 . ?
C80 C81 1.393(10) . ?
C81 H81 0.9500 . ?
C81 C82 1.381(11) . ?
C82 H82 0.9500 . ?
C82 C83 1.393(11) . ?
C83 H83 0.9500 . ?
O10 H10 0.8400 . ?
O10 C91 1.400(10) . ?
C91 H91A 0.9800 . ?
C91 H91B 0.9800 . ?
C91 H91C 0.9800 . ?
O11 H11 0.8400 . ?
O11 C94 1.308(11) . ?
C94 H94A 0.9800 . ?
C94 H94B 0.9800 . ?
C94 H94C 0.9800 . ?
O12 H12A 0.8400 . ?
O12 C2 1.425(18) . ?
C2 H2A 0.9800 . ?
C2 H2B 0.9800 . ?
C2 H2C 0.9800 . ?
